data_9011426
loop_
_publ_author_name
'Fleet, M. E.'

_publ_section_title
;
 The crystal structure and bonding of lorandite, Tl2As2S4
;
_journal_name_full 'Zeitschrift fur Kristallographie'
_journal_page_first 147
_journal_page_last 160
_journal_volume 138
_journal_year 1973
_chemical_formula_sum 'As S2 Tl'
_chemical_name_mineral Lorandite
_space_group_IT_number 14
_symmetry_space_group_name_Hall '-P 2yab'
_symmetry_space_group_name_H-M 'P 1 21/a 1'
_cell_angle_alpha 90
_cell_angle_beta 104.5
_cell_angle_gamma 90
_cell_length_a 12.28
_cell_length_b 11.30
_cell_length_c 6.10
_cell_formula_units_Z 8
_cell_volume 819.499
_database_code_amcsd 0010746
_exptl_crystal_density_diffrn 5.567
_cod_original_formula_sum 'Tl As S2'
_cod_database_code 9011426

loop_
_space_group_symop_operation_xyz
x,y,z
1/2+x,1/2-y,z
1/2-x,1/2+y,-z
-x,-y,-z

loop_
_atom_site_aniso_label
_atom_site_aniso_U_11
_atom_site_aniso_U_22
_atom_site_aniso_U_33
_atom_site_aniso_U_12
_atom_site_aniso_U_13
_atom_site_aniso_U_23
Tl1 0.03287 0.02659 0.01645 0.00000 0.04304 0.00000
Tl2 0.03795 0.02659 0.01645 0.00000 0.05190 0.00000
As1 0.03416 0.01895 0.00885 0.00000 0.02276 0.00000
As2 0.04175 0.01643 0.01645 0.00000 0.09117 0.00000

loop_
_atom_site_label
_atom_site_fract_x
_atom_site_fract_y
_atom_site_fract_z
_atom_site_U_iso_or_equiv
Tl1 0.05190 0.31210 0.16190 ?
Tl2 0.10090 0.05600 0.73570 ?
As1 0.19600 0.83530 0.22660 ?
As2 0.13610 0.58650 0.53200 ?
S1 0.13100 0.31600 0.72100 0.04179
S2 0.14700 0.55300 0.18300 0.02026
S3 0.17400 0.78600 0.57700 0.02786
S4 0.18300 0.03800 0.27200 0.02153

loop_
_cod_related_entry_id
_cod_related_entry_database
_cod_related_entry_code
1 AMCSD 0010746
